data_4033091
loop_
_publ_author_name
'Bai, Dachang'
'Jia, Qingqian'
'Xu, Teng'
'Zhang, Qiuqiu'
'Wu, Fen'
'Ma, Chaorui'
'Liu, Bingxian'
'Chang, Junbiao'
'Li, Xingwei'

_publ_section_title
;
 Rhodium(III)-Catalyzed C-H Activation of Nitrones and Annulative Coupling
 with Nitroalkenes.
;
_journal_issue 18
_journal_name_full 'The Journal of organic chemistry'
_journal_page_first 9877
_journal_page_last 9884
_journal_paper_doi 10.1021/acs.joc.7b01574
_journal_volume 82
_journal_year 2017
_chemical_formula_sum 'C15 H11 N O2'
_chemical_formula_weight 237.25
_chemical_name_systematic
; 
 ? 
;
_space_group_IT_number 29
_symmetry_cell_setting orthorhombic
_symmetry_space_group_name_Hall 'P 2c -2ac'
_symmetry_space_group_name_H-M 'P c a 21'
_atom_sites_solution_hydrogens geom
_atom_sites_solution_primary direct
_atom_sites_solution_secondary difmap
_audit_creation_method SHELXL-97
_cell_angle_alpha 90.00
_cell_angle_beta 90.00
_cell_angle_gamma 90.00
_cell_formula_units_Z 4
_cell_length_a 12.2869(11)
_cell_length_b 6.2004(5)
_cell_length_c 15.4191(11)
_cell_measurement_reflns_used 1584
_cell_measurement_temperature 293(2)
_cell_measurement_theta_max 25.3990
_cell_measurement_theta_min 4.5210
_cell_volume 1174.68(16)
_computing_cell_refinement 'Bruker FRAMBO'
_computing_data_collection 'Bruker FRAMBO'
_computing_data_reduction 'Bruker SAINT'
_computing_molecular_graphics 'Bruker SHELXTL'
_computing_publication_material 'Bruker SHELXTL'
_computing_structure_refinement 'SHELXL-97 (Sheldrick, 1997)'
_computing_structure_solution 'SHELXS-97 (Sheldrick, 1990)'
_diffrn_ambient_temperature 293(2)
_diffrn_measured_fraction_theta_full 0.999
_diffrn_measured_fraction_theta_max 0.999
_diffrn_measurement_device_type 'multiwire proportional'
_diffrn_measurement_method 'phi and omega scans'
_diffrn_radiation_monochromator graphite
_diffrn_radiation_source 'fine-focus sealed tube'
_diffrn_radiation_type MoK\a
_diffrn_radiation_wavelength 0.71073
_diffrn_reflns_av_R_equivalents 0.0210
_diffrn_reflns_av_sigmaI/netI 0.0279
_diffrn_reflns_limit_h_max 14
_diffrn_reflns_limit_h_min -13
_diffrn_reflns_limit_k_max 7
_diffrn_reflns_limit_k_min -7
_diffrn_reflns_limit_l_max 18
_diffrn_reflns_limit_l_min -12
_diffrn_reflns_number 3683
_diffrn_reflns_theta_full 25.12
_diffrn_reflns_theta_max 25.12
_diffrn_reflns_theta_min 3.29
_exptl_absorpt_coefficient_mu 0.090
_exptl_absorpt_correction_T_max 1.00000
_exptl_absorpt_correction_T_min 0.74708
_exptl_absorpt_correction_type multi-scan
_exptl_crystal_colour colorless
_exptl_crystal_density_diffrn 1.342
_exptl_crystal_density_method 'phi and omega scans'
_exptl_crystal_description block
_exptl_crystal_F_000 496
_exptl_crystal_size_max 0.42
_exptl_crystal_size_mid 0.21
_exptl_crystal_size_min 0.20
_refine_diff_density_max 0.113
_refine_diff_density_min -0.175
_refine_diff_density_rms 0.034
_refine_ls_abs_structure_details 'Flack H D (1983), Acta Cryst. A39, 876-881'
_refine_ls_abs_structure_Flack -1.7(18)
_refine_ls_extinction_method none
_refine_ls_goodness_of_fit_ref 1.041
_refine_ls_hydrogen_treatment mixed
_refine_ls_matrix_type full
_refine_ls_number_parameters 163
_refine_ls_number_reflns 1591
_refine_ls_number_restraints 1
_refine_ls_restrained_S_all 1.040
_refine_ls_R_factor_all 0.0433
_refine_ls_R_factor_gt 0.0379
_refine_ls_shift/su_max 0.000
_refine_ls_shift/su_mean 0.000
_refine_ls_structure_factor_coef Fsqd
_refine_ls_weighting_details 'calc w=1/[\s^2^(Fo^2^)+(0.0700P)^2^+0.0000P] where P=(Fo^2^+2Fc^2^)/3'
_refine_ls_weighting_scheme calc
_refine_ls_wR_factor_gt 0.1007
_refine_ls_wR_factor_ref 0.1070
_reflns_number_gt 1450
_reflns_number_total 1591
_reflns_threshold_expression >2sigma(I)
_cod_data_source_file jo7b01574_si_001.cif
_cod_data_source_block 1
_cod_depositor_comments
;
The following automatic conversions were performed:

'_symmetry_cell_setting' value 'Orthorhombic' changed to
'orthorhombic' according to
/home/data/users/saulius/crontab/automatic-downloads/current/ACS/lib/dictionaries/cif_core.dic
dictionary named 'cif_core.dic' version 2.4.2 from 2011-04-26.

Automatic conversion script
Id: cif_fix_values 4973 2017-02-22 13:04:09Z antanas 
;
_cod_original_sg_symbol_H-M 'Pca2(1) '
_cod_database_code 4033091

loop_
_symmetry_equiv_pos_as_xyz
'x, y, z'
'-x, -y, z+1/2'
'x+1/2, -y, z'
'-x+1/2, y, z+1/2'

loop_
_atom_site_label
_atom_site_type_symbol
_atom_site_fract_x
_atom_site_fract_y
_atom_site_fract_z
_atom_site_U_iso_or_equiv
_atom_site_adp_type
_atom_site_occupancy
_atom_site_symmetry_multiplicity
_atom_site_calc_flag
_atom_site_refinement_flags
N1 N 0.44685(18) 1.3158(3) 0.09882(16) 0.0456(5) Uani 1 1 d .
O2 O 0.49825(16) 1.3646(3) 0.03389(15) 0.0621(6) Uani 1 1 d .
O1 O 0.37091(16) 1.4242(3) 0.12639(17) 0.0687(6) Uani 1 1 d .
C5 C 0.5544(2) 0.8204(3) 0.19508(16) 0.0374(5) Uani 1 1 d .
C4 C 0.4664(2) 0.8586(4) 0.25050(17) 0.0420(6) Uani 1 1 d .
C11 C 0.7180(2) 1.1615(4) 0.05431(17) 0.0458(6) Uani 1 1 d .
H11 H 0.7135 1.2787 0.0918 0.055 Uiso 1 1 calc R
C2 C 0.4750(2) 1.1261(4) 0.14630(16) 0.0385(6) Uani 1 1 d .
C14 C 0.7323(3) 0.8177(4) -0.05681(19) 0.0583(8) Uani 1 1 d .
H14 H 0.7369 0.7017 -0.0949 0.070 Uiso 1 1 calc R
C1 C 0.55861(19) 0.9912(3) 0.12905(17) 0.0362(5) Uani 1 1 d .
C6 C 0.6235(2) 0.6476(4) 0.20836(18) 0.0445(6) Uani 1 1 d .
H6 H 0.6827 0.6240 0.1719 0.053 Uiso 1 1 calc R
C12 C 0.7989(2) 1.1543(4) -0.00717(19) 0.0551(7) Uani 1 1 d .
H12 H 0.8486 1.2670 -0.0111 0.066 Uiso 1 1 calc R
C10 C 0.6430(2) 0.9950(3) 0.06089(15) 0.0361(5) Uani 1 1 d .
C15 C 0.6519(2) 0.8216(4) 0.00411(17) 0.0470(6) Uani 1 1 d .
H15 H 0.6027 0.7079 0.0077 0.056 Uiso 1 1 calc R
C9 C 0.4468(3) 0.7220(4) 0.31949(18) 0.0523(7) Uani 1 1 d .
H9 H 0.3890 0.7472 0.3570 0.063 Uiso 1 1 calc R
C8 C 0.5149(3) 0.5472(4) 0.33177(18) 0.0549(8) Uani 1 1 d .
H8 H 0.5016 0.4525 0.3773 0.066 Uiso 1 1 calc R
C7 C 0.6026(3) 0.5109(4) 0.27712(19) 0.0535(7) Uani 1 1 d .
H7 H 0.6478 0.3932 0.2869 0.064 Uiso 1 1 calc R
C3 C 0.4085(2) 1.0587(4) 0.22210(17) 0.0456(6) Uani 1 1 d .
H3A H 0.3340 1.0283 0.2054 0.055 Uiso 1 1 calc R
H3B H 0.4089 1.1677 0.2672 0.055 Uiso 1 1 calc R
C13 C 0.8068(2) 0.9825(5) -0.0628(2) 0.0587(8) Uani 1 1 d .
H13 H 0.8619 0.9775 -0.1041 0.070 Uiso 1 1 calc R

loop_
_atom_site_aniso_label
_atom_site_aniso_U_11
_atom_site_aniso_U_22
_atom_site_aniso_U_33
_atom_site_aniso_U_23
_atom_site_aniso_U_13
_atom_site_aniso_U_12
N1 0.0402(11) 0.0486(12) 0.0480(14) 0.0005(10) -0.0032(12) -0.0028(10)
O2 0.0660(13) 0.0619(12) 0.0586(13) 0.0190(9) 0.0096(13) 0.0034(10)
O1 0.0513(12) 0.0672(11) 0.0875(15) 0.0094(13) 0.0084(12) 0.0196(10)
C5 0.0395(13) 0.0397(11) 0.0329(13) -0.0013(9) -0.0017(11) -0.0084(11)
C4 0.0435(14) 0.0477(13) 0.0349(13) -0.0050(10) -0.0009(12) -0.0114(12)
C11 0.0476(15) 0.0421(11) 0.0479(15) -0.0009(10) 0.0037(13) -0.0081(12)
C2 0.0369(12) 0.0423(12) 0.0365(13) -0.0004(10) 0.0008(12) -0.0046(10)
C14 0.070(2) 0.0593(14) 0.0460(16) -0.0063(12) 0.0120(16) 0.0133(16)
C1 0.0374(13) 0.0398(11) 0.0315(11) -0.0047(10) -0.0015(11) -0.0085(10)
C6 0.0487(15) 0.0435(13) 0.0414(14) -0.0042(10) -0.0010(13) -0.0009(11)
C12 0.0449(16) 0.0594(15) 0.0611(19) 0.0085(13) 0.0137(16) -0.0088(13)
C10 0.0366(13) 0.0398(11) 0.0318(11) 0.0000(9) 0.0005(10) -0.0030(11)
C15 0.0548(16) 0.0438(13) 0.0424(15) -0.0020(10) 0.0034(14) -0.0064(12)
C9 0.0589(17) 0.0614(16) 0.0366(14) -0.0011(12) 0.0085(14) -0.0139(15)
C8 0.076(2) 0.0538(15) 0.0348(14) 0.0058(11) -0.0023(15) -0.0142(15)
C7 0.0630(19) 0.0474(14) 0.0501(16) 0.0043(12) -0.0088(15) -0.0038(14)
C3 0.0411(14) 0.0512(13) 0.0444(14) -0.0059(12) 0.0048(13) -0.0046(12)
C13 0.0508(17) 0.0747(18) 0.0505(17) 0.0114(14) 0.0205(14) 0.0083(16)

loop_
_atom_type_symbol
_atom_type_description
_atom_type_scat_dispersion_real
_atom_type_scat_dispersion_imag
_atom_type_scat_source
C C 0.0033 0.0016 'International Tables Vol C Tables 4.2.6.8 and 6.1.1.4'
H H 0.0000 0.0000 'International Tables Vol C Tables 4.2.6.8 and 6.1.1.4'
N N 0.0061 0.0033 'International Tables Vol C Tables 4.2.6.8 and 6.1.1.4'
O O 0.0106 0.0060 'International Tables Vol C Tables 4.2.6.8 and 6.1.1.4'

loop_
_geom_angle_atom_site_label_1
_geom_angle_atom_site_label_2
_geom_angle_atom_site_label_3
_geom_angle
O2 N1 O1 122.8(2)
O2 N1 C2 120.0(2)
O1 N1 C2 117.3(2)
C6 C5 C4 121.1(2)
C6 C5 C1 129.7(2)
C4 C5 C1 109.2(2)
C9 C4 C5 120.1(3)
C9 C4 C3 130.7(3)
C5 C4 C3 109.2(2)
C12 C11 C10 120.5(2)
C1 C2 N1 126.4(2)
C1 C2 C3 113.5(2)
N1 C2 C3 120.1(2)
C15 C14 C13 121.0(3)
C2 C1 C5 106.4(2)
C2 C1 C10 131.6(2)
C5 C1 C10 122.0(2)
C7 C6 C5 118.3(3)
C13 C12 C11 120.5(3)
C11 C10 C15 118.5(2)
C11 C10 C1 122.0(2)
C15 C10 C1 119.4(2)
C14 C15 C10 120.3(2)
C4 C9 C8 118.8(3)
C9 C8 C7 120.9(2)
C6 C7 C8 120.8(3)
C2 C3 C4 101.7(2)
C12 C13 C14 119.2(3)

loop_
_geom_bond_atom_site_label_1
_geom_bond_atom_site_label_2
_geom_bond_distance
N1 O2 1.222(3)
N1 O1 1.226(3)
N1 C2 1.428(3)
C5 C6 1.383(4)
C5 C4 1.398(4)
C5 C1 1.470(3)
C4 C9 1.381(4)
C4 C3 1.496(4)
C11 C12 1.374(3)
C11 C10 1.388(3)
C2 C1 1.351(3)
C2 C3 1.486(3)
C14 C15 1.364(4)
C14 C13 1.375(4)
C1 C10 1.476(3)
C6 C7 1.382(4)
C12 C13 1.372(4)
C10 C15 1.391(3)
C9 C8 1.382(4)
C8 C7 1.386(4)
